data_7115803
loop_
_publ_author_name
'Xiaomin Xu'
'Bowen Shan'
'Sergii Kalytchuk'
'Minghua Xie'
'Shuaijun Yang'
'Danqing Liu'
'Stephen V. Kershaw'
'Qian Miao'

_publ_section_title
;
 Synthesis, solution-processed thin film transistors and solid solutions
 of silylethynylated diazatetracenes
;
_journal_name_full Chem.Commun.
_journal_page_first 12828
_journal_paper_doi 10.1039/C4cc04627G
_journal_volume 50
_journal_year 2014
_chemical_formula_sum 'C38 H46 Cl4 N2 Si2'
_chemical_formula_weight 728.75
_chemical_melting_point 179.5
_chemical_name_systematic
; 
 1,2,3,4-tetrachloro-6, 11-bis((triisopropylsilyl)ethynyl)-5,12-diazatetracene 
;
_space_group_IT_number 15
_symmetry_cell_setting monoclinic
_symmetry_space_group_name_Hall '-C 2yc'
_symmetry_space_group_name_H-M 'C 1 2/c 1'
_atom_sites_solution_hydrogens geom
_atom_sites_solution_primary direct
_atom_sites_solution_secondary difmap
_audit_creation_method SHELXL-97
_cell_angle_alpha 90.00
_cell_angle_beta 104.265(2)
_cell_angle_gamma 90.00
_cell_formula_units_Z 8
_cell_length_a 35.551(4)
_cell_length_b 15.1706(16)
_cell_length_c 14.9907(16)
_cell_measurement_reflns_used 140
_cell_measurement_temperature 296(2)
_cell_measurement_theta_max 15
_cell_measurement_theta_min 15
_cell_volume 7835.6(15)
_computing_cell_refinement 'BRUKER KAPPA APEXII DUO DIFFRACTOMETER'
_computing_data_collection 'BRUKER KAPPA APEXII DUO DIFFRACTOMETER'
_computing_data_reduction 'BRUKER KAPPA APEXII DUO DIFFRACTOMETER'
_computing_molecular_graphics 'SIEMENS SHELXTL'
_computing_publication_material 'SIEMENS SHELXTL'
_computing_structure_refinement 'SHELXL-97 (Sheldrick, 2008)'
_computing_structure_solution 'SHELXS-97 (Sheldrick, 2008)'
_diffrn_ambient_temperature 296(2)
_diffrn_measured_fraction_theta_full 0.998
_diffrn_measured_fraction_theta_max 0.998
_diffrn_measurement_device_type 'BRUKER KAPPA APEXII DUO DIFFRACTOMETER'
_diffrn_measurement_method 'PHI & OMEGA SCAN'
_diffrn_radiation_monochromator graphite
_diffrn_radiation_source 'fine-focus sealed tube'
_diffrn_radiation_type MoK\a
_diffrn_radiation_wavelength 0.71073
_diffrn_reflns_av_R_equivalents 0.1350
_diffrn_reflns_av_sigmaI/netI 0.1310
_diffrn_reflns_limit_h_max 42
_diffrn_reflns_limit_h_min -42
_diffrn_reflns_limit_k_max 18
_diffrn_reflns_limit_k_min -15
_diffrn_reflns_limit_l_max 15
_diffrn_reflns_limit_l_min -17
_diffrn_reflns_number 28076
_diffrn_reflns_theta_full 25.25
_diffrn_reflns_theta_max 25.25
_diffrn_reflns_theta_min 1.18
_exptl_absorpt_coefficient_mu 0.392
_exptl_absorpt_correction_T_max 0.7456
_exptl_absorpt_correction_T_min 0.5617
_exptl_absorpt_correction_type multi-scan
_exptl_crystal_colour black
_exptl_crystal_density_diffrn 1.235
_exptl_crystal_density_meas 0
_exptl_crystal_density_method 'not measured'
_exptl_crystal_description block
_exptl_crystal_F_000 3072
_exptl_crystal_size_max 0.50
_exptl_crystal_size_mid 0.40
_exptl_crystal_size_min 0.30
_refine_diff_density_max 0.593
_refine_diff_density_min -0.569
_refine_diff_density_rms 0.202
_refine_ls_extinction_method none
_refine_ls_goodness_of_fit_ref 1.049
_refine_ls_hydrogen_treatment riding
_refine_ls_matrix_type full
_refine_ls_number_parameters 453
_refine_ls_number_reflns 7080
_refine_ls_number_restraints 6
_refine_ls_restrained_S_all 1.052
_refine_ls_R_factor_all 0.1967
_refine_ls_R_factor_gt 0.0806
_refine_ls_shift/su_max 0.001
_refine_ls_shift/su_mean 0.000
_refine_ls_structure_factor_coef Fsqd
_refine_ls_weighting_details 'calc w=1/[\s^2^(Fo^2^)+(0.1152P)^2^+0.0000P] where P=(Fo^2^+2Fc^2^)/3'
_refine_ls_weighting_scheme calc
_refine_ls_wR_factor_gt 0.1846
_refine_ls_wR_factor_ref 0.2584
_reflns_number_gt 2960
_reflns_number_total 7080
_reflns_threshold_expression >2sigma(I)
_cod_data_source_file c4cc04627g2.cif
_cod_data_source_block TIPS-TCDAT
_cod_original_cell_volume 7835.7(14)
_cod_original_sg_symbol_H-M C2/c
_cod_database_code 7115803

loop_
_symmetry_equiv_pos_as_xyz
'x, y, z'
'-x, y, -z+1/2'
'x+1/2, y+1/2, z'
'-x+1/2, y+1/2, -z+1/2'
'-x, -y, -z'
'x, -y, z-1/2'
'-x+1/2, -y+1/2, -z'
'x+1/2, -y+1/2, z-1/2'

loop_
_atom_site_label
_atom_site_type_symbol
_atom_site_fract_x
_atom_site_fract_y
_atom_site_fract_z
_atom_site_U_iso_or_equiv
_atom_site_adp_type
_atom_site_occupancy
_atom_site_symmetry_multiplicity
_atom_site_calc_flag
_atom_site_refinement_flags
_atom_site_disorder_assembly
_atom_site_disorder_group
Si1 Si 0.08955(4) 0.47595(11) 0.12957(11) 0.0594(5) Uani 1 1 d . . .
Si2 Si 0.40757(5) 0.55375(13) 0.58839(13) 0.0719(6) Uani 1 1 d . B .
Cl1 Cl 0.33664(5) 0.23223(12) 0.49603(12) 0.0868(6) Uani 1 1 d . . .
Cl2 Cl 0.29562(6) 0.05043(12) 0.44553(13) 0.0890(6) Uani 1 1 d . . .
Cl3 Cl 0.21146(6) 0.04155(12) 0.32656(13) 0.0940(6) Uani 1 1 d . . .
Cl4 Cl 0.16540(5) 0.21397(12) 0.25733(12) 0.0837(6) Uani 1 1 d . . .
N1 N 0.20958(12) 0.3763(3) 0.3166(3) 0.0537(12) Uani 1 1 d . . .
N2 N 0.28748(12) 0.3841(4) 0.4246(3) 0.0560(12) Uani 1 1 d . . .
C1 C 0.16646(15) 0.5252(4) 0.2576(4) 0.0568(15) Uani 1 1 d . . .
C2 C 0.13470(15) 0.5137(4) 0.2100(4) 0.0616(16) Uani 1 1 d . . .
C3 C 0.05411(15) 0.5689(4) 0.1019(4) 0.0622(16) Uani 1 1 d . . .
H3A H 0.0311 0.5460 0.0578 0.075 Uiso 1 1 calc R . .
C4 C 0.0406(2) 0.6023(5) 0.1834(5) 0.097(2) Uani 1 1 d . . .
H4A H 0.0225 0.6496 0.1642 0.146 Uiso 1 1 calc R . .
H4B H 0.0626 0.6233 0.2296 0.146 Uiso 1 1 calc R . .
H4C H 0.0283 0.5553 0.2082 0.146 Uiso 1 1 calc R . .
C5 C 0.0694(2) 0.6454(5) 0.0539(5) 0.098(2) Uani 1 1 d . . .
H5A H 0.0503 0.6914 0.0408 0.147 Uiso 1 1 calc R . .
H5B H 0.0745 0.6248 -0.0025 0.147 Uiso 1 1 calc R . .
H5C H 0.0929 0.6677 0.0935 0.147 Uiso 1 1 calc R . .
C6 C 0.07130(19) 0.3793(5) 0.1832(5) 0.086(2) Uani 1 1 d . . .
H6A H 0.0854 0.3294 0.1657 0.103 Uiso 1 1 calc R . .
C7 C 0.0811(2) 0.3747(6) 0.2862(5) 0.122(3) Uani 1 1 d . . .
H7A H 0.0708 0.3214 0.3051 0.183 Uiso 1 1 calc R . .
H7B H 0.0701 0.4246 0.3101 0.183 Uiso 1 1 calc R . .
H7C H 0.1088 0.3752 0.3096 0.183 Uiso 1 1 calc R . .
C8 C 0.02818(19) 0.3567(5) 0.1399(5) 0.110(3) Uani 1 1 d . . .
H8A H 0.0210 0.3055 0.1696 0.165 Uiso 1 1 calc R . .
H8B H 0.0246 0.3451 0.0754 0.165 Uiso 1 1 calc R . .
H8C H 0.0121 0.4055 0.1480 0.165 Uiso 1 1 calc R . .
C9 C 0.10534(18) 0.4433(5) 0.0229(4) 0.082(2) Uani 1 1 d . . .
H9A H 0.1163 0.4966 0.0021 0.098 Uiso 1 1 calc R . .
C10 C 0.0707(2) 0.4161(6) -0.0567(5) 0.120(3) Uani 1 1 d . . .
H10A H 0.0799 0.4007 -0.1097 0.179 Uiso 1 1 calc R . .
H10B H 0.0528 0.4645 -0.0718 0.179 Uiso 1 1 calc R . .
H10C H 0.0578 0.3663 -0.0382 0.179 Uiso 1 1 calc R . .
C11 C 0.1369(2) 0.3750(5) 0.0385(5) 0.098(2) Uani 1 1 d . . .
H11A H 0.1435 0.3626 -0.0186 0.147 Uiso 1 1 calc R . .
H11B H 0.1280 0.3221 0.0617 0.147 Uiso 1 1 calc R . .
H11C H 0.1594 0.3968 0.0823 0.147 Uiso 1 1 calc R . .
C12 C 0.32457(15) 0.5457(4) 0.4735(3) 0.0543(15) Uani 1 1 d . . .
C13 C 0.35714(17) 0.5502(4) 0.5190(4) 0.0677(17) Uani 1 1 d . . .
C14 C 0.4053(3) 0.6071(7) 0.7009(6) 0.120(3) Uani 1 1 d D . .
H14 H 0.4313 0.6009 0.7414 0.144 Uiso 1 1 calc R A 1
C15 C 0.3782(4) 0.5645(12) 0.7519(9) 0.165(7) Uani 0.747(15) 1 d P B 1
H15A H 0.3793 0.5963 0.8079 0.247 Uiso 0.747(15) 1 calc PR B 1
H15B H 0.3860 0.5045 0.7663 0.247 Uiso 0.747(15) 1 calc PR B 1
H15C H 0.3522 0.5656 0.7140 0.247 Uiso 0.747(15) 1 calc PR B 1
C16 C 0.3973(7) 0.6999(10) 0.6971(16) 0.189(11) Uani 0.747(15) 1 d P B 1
H16A H 0.3966 0.7206 0.7572 0.284 Uiso 0.747(15) 1 calc PR B 1
H16B H 0.3726 0.7107 0.6550 0.284 Uiso 0.747(15) 1 calc PR B 1
H16C H 0.4172 0.7305 0.6766 0.284 Uiso 0.747(15) 1 calc PR B 1
C15' C 0.4457(6) 0.620(3) 0.763(2) 0.17(2) Uani 0.253(15) 1 d PD B 2
H15D H 0.4439 0.6467 0.8196 0.253 Uiso 0.253(15) 1 calc PR B 2
H15E H 0.4607 0.6565 0.7327 0.253 Uiso 0.253(15) 1 calc PR B 2
H15F H 0.4582 0.5632 0.7758 0.253 Uiso 0.253(15) 1 calc PR B 2
C16' C 0.3842(15) 0.696(2) 0.678(4) 0.29(7) Uani 0.253(15) 1 d PD B 2
H16D H 0.3828 0.7245 0.7346 0.442 Uiso 0.253(15) 1 calc PR B 2
H16E H 0.3585 0.6859 0.6411 0.442 Uiso 0.253(15) 1 calc PR B 2
H16F H 0.3983 0.7324 0.6456 0.442 Uiso 0.253(15) 1 calc PR B 2
C17 C 0.4353(2) 0.6243(7) 0.5272(7) 0.136(4) Uani 1 1 d D . .
H17A H 0.4250 0.6827 0.5359 0.164 Uiso 1 1 calc R B .
C18 C 0.4268(3) 0.6194(8) 0.4258(7) 0.180(5) Uani 1 1 d D B .
H18A H 0.4428 0.6609 0.4037 0.269 Uiso 1 1 calc R . .
H18B H 0.4000 0.6331 0.4001 0.269 Uiso 1 1 calc R . .
H18C H 0.4322 0.5609 0.4077 0.269 Uiso 1 1 calc R . .
C19 C 0.4779(2) 0.6361(8) 0.5752(8) 0.195(6) Uani 1 1 d . B .
H19A H 0.4899 0.6735 0.5387 0.293 Uiso 1 1 calc R . .
H19B H 0.4905 0.5797 0.5829 0.293 Uiso 1 1 calc R . .
H19C H 0.4801 0.6626 0.6345 0.293 Uiso 1 1 calc R . .
C20 C 0.4247(3) 0.4381(7) 0.6080(8) 0.149(4) Uani 1 1 d D . .
H20 H 0.4059 0.4171 0.6413 0.179 Uiso 1 1 calc R B 1
C21 C 0.4615(4) 0.4207(11) 0.6815(12) 0.203(11) Uani 0.679(17) 1 d PD B 1
H21A H 0.4667 0.3585 0.6853 0.305 Uiso 0.679(17) 1 calc PR B 1
H21B H 0.4585 0.4416 0.7398 0.305 Uiso 0.679(17) 1 calc PR B 1
H21C H 0.4828 0.4509 0.6660 0.305 Uiso 0.679(17) 1 calc PR B 1
C22 C 0.4178(6) 0.3749(16) 0.5372(18) 0.192(14) Uani 0.679(17) 1 d P B 1
H22A H 0.4283 0.3191 0.5618 0.288 Uiso 0.679(17) 1 calc PR B 1
H22B H 0.4301 0.3931 0.4900 0.288 Uiso 0.679(17) 1 calc PR B 1
H22C H 0.3904 0.3692 0.5116 0.288 Uiso 0.679(17) 1 calc PR B 1
C21' C 0.4067(12) 0.391(2) 0.677(3) 0.22(3) Uani 0.321(17) 1 d PD B 2
H21D H 0.4163 0.3313 0.6850 0.324 Uiso 0.321(17) 1 calc PR B 2
H21E H 0.3790 0.3898 0.6543 0.324 Uiso 0.321(17) 1 calc PR B 2
H21F H 0.4135 0.4210 0.7348 0.324 Uiso 0.321(17) 1 calc PR B 2
C22' C 0.4261(18) 0.406(3) 0.5115(19) 0.21(3) Uani 0.321(17) 1 d PD B 2
H22D H 0.4345 0.3452 0.5151 0.319 Uiso 0.321(17) 1 calc PR B 2
H22E H 0.4440 0.4411 0.4885 0.319 Uiso 0.321(17) 1 calc PR B 2
H22F H 0.4007 0.4100 0.4706 0.319 Uiso 0.321(17) 1 calc PR B 2
C23 C 0.20603(14) 0.5323(4) 0.3127(3) 0.0519(14) Uani 1 1 d . . .
C24 C 0.22376(14) 0.6152(4) 0.3363(4) 0.0530(15) Uani 1 1 d . . .
C25 C 0.20385(17) 0.6946(5) 0.3084(4) 0.0676(17) Uani 1 1 d . . .
H25A H 0.1783 0.6928 0.2737 0.081 Uiso 1 1 calc R . .
C26 C 0.22142(19) 0.7737(5) 0.3313(5) 0.079(2) Uani 1 1 d . . .
H26A H 0.2081 0.8254 0.3105 0.094 Uiso 1 1 calc R . .
C27 C 0.25993(18) 0.7780(5) 0.3866(4) 0.077(2) Uani 1 1 d . . .
H27A H 0.2713 0.8326 0.4038 0.093 Uiso 1 1 calc R . .
C28 C 0.28002(17) 0.7042(5) 0.4143(4) 0.0645(17) Uani 1 1 d . . .
H28A H 0.3054 0.7086 0.4495 0.077 Uiso 1 1 calc R . .
C29 C 0.26358(15) 0.6189(4) 0.3913(4) 0.0534(15) Uani 1 1 d . . .
C30 C 0.28451(14) 0.5423(4) 0.4195(3) 0.0532(15) Uani 1 1 d . . .
C31 C 0.26676(14) 0.4579(4) 0.3955(3) 0.0506(14) Uani 1 1 d . . .
C32 C 0.26928(16) 0.3078(4) 0.4014(4) 0.0559(15) Uani 1 1 d . . .
C33 C 0.28946(17) 0.2260(5) 0.4309(4) 0.0620(16) Uani 1 1 d . . .
C34 C 0.27184(18) 0.1473(4) 0.4091(4) 0.0628(16) Uani 1 1 d . . .
C35 C 0.23224(19) 0.1431(4) 0.3534(4) 0.0648(17) Uani 1 1 d . . .
C36 C 0.21231(17) 0.2183(4) 0.3236(4) 0.0598(16) Uani 1 1 d . . .
C37 C 0.22981(16) 0.3032(4) 0.3451(4) 0.0553(15) Uani 1 1 d . . .
C38 C 0.22712(14) 0.4537(4) 0.3407(3) 0.0502(14) Uani 1 1 d . . .

loop_
_atom_site_aniso_label
_atom_site_aniso_U_11
_atom_site_aniso_U_22
_atom_site_aniso_U_33
_atom_site_aniso_U_23
_atom_site_aniso_U_13
_atom_site_aniso_U_12
Si1 0.0394(8) 0.0725(12) 0.0578(10) -0.0010(9) -0.0041(7) -0.0012(8)
Si2 0.0424(9) 0.0778(13) 0.0827(13) -0.0042(10) -0.0094(8) -0.0018(9)
Cl1 0.0578(10) 0.1005(14) 0.0955(13) 0.0068(11) 0.0060(9) 0.0147(9)
Cl2 0.1008(14) 0.0793(13) 0.0962(13) 0.0118(10) 0.0421(11) 0.0192(10)
Cl3 0.1122(15) 0.0772(13) 0.0983(14) -0.0034(10) 0.0368(11) -0.0220(10)
Cl4 0.0637(10) 0.0940(13) 0.0871(12) -0.0118(10) 0.0067(9) -0.0251(9)
N1 0.038(2) 0.073(4) 0.049(3) -0.007(3) 0.007(2) -0.003(3)
N2 0.038(2) 0.077(4) 0.052(3) 0.000(3) 0.010(2) 0.001(3)
C1 0.047(3) 0.071(4) 0.048(3) -0.003(3) 0.004(3) -0.001(3)
C2 0.041(3) 0.082(4) 0.057(4) 0.000(3) 0.003(3) -0.003(3)
C3 0.039(3) 0.081(4) 0.061(4) -0.002(3) 0.002(3) -0.004(3)
C4 0.088(5) 0.097(6) 0.111(6) 0.002(5) 0.032(5) 0.022(4)
C5 0.096(5) 0.086(5) 0.110(6) 0.020(5) 0.019(5) 0.000(4)
C6 0.073(4) 0.094(5) 0.083(5) 0.009(4) 0.004(4) -0.018(4)
C7 0.109(6) 0.157(8) 0.098(6) 0.030(6) 0.019(5) -0.024(6)
C8 0.071(5) 0.115(7) 0.134(7) 0.018(5) 0.008(4) -0.034(5)
C9 0.066(4) 0.095(5) 0.076(5) -0.006(4) 0.002(3) 0.014(4)
C10 0.115(6) 0.155(8) 0.069(5) -0.035(5) -0.014(5) 0.025(6)
C11 0.086(5) 0.116(6) 0.090(5) -0.010(5) 0.018(4) 0.015(5)
C12 0.050(3) 0.066(4) 0.044(3) -0.001(3) 0.004(3) -0.005(3)
C13 0.053(4) 0.075(4) 0.067(4) 0.000(3) 0.000(3) -0.011(3)
C14 0.082(6) 0.147(9) 0.112(7) -0.046(6) -0.012(5) -0.002(6)
C15 0.129(12) 0.26(2) 0.112(11) -0.018(11) 0.037(9) -0.001(13)
C16 0.24(3) 0.112(15) 0.22(2) -0.039(13) 0.08(2) -0.036(15)
C15' 0.10(3) 0.27(5) 0.10(3) -0.06(3) -0.05(2) 0.02(3)
C16' 0.14(4) 0.47(13) 0.19(5) -0.25(7) -0.12(4) 0.21(7)
C17 0.070(5) 0.179(10) 0.154(9) 0.006(8) 0.017(5) -0.035(6)
C18 0.184(11) 0.233(14) 0.132(9) 0.001(9) 0.057(9) -0.081(10)
C19 0.066(6) 0.244(14) 0.262(13) 0.030(11) 0.013(7) -0.066(7)
C20 0.128(8) 0.103(8) 0.182(11) -0.045(8) -0.027(8) 0.034(7)
C21 0.145(16) 0.131(14) 0.28(2) 0.011(14) -0.039(15) 0.068(12)
C22 0.134(15) 0.104(19) 0.30(3) -0.038(18) -0.013(19) 0.008(12)
C21' 0.32(7) 0.12(3) 0.22(4) 0.12(3) 0.09(4) 0.02(3)
C22' 0.40(8) 0.05(2) 0.28(6) -0.03(3) 0.26(6) 0.03(3)
C23 0.034(3) 0.074(4) 0.045(3) 0.002(3) 0.005(2) -0.003(3)
C24 0.037(3) 0.075(4) 0.047(3) 0.000(3) 0.010(2) 0.002(3)
C25 0.044(3) 0.085(5) 0.070(4) -0.005(4) 0.008(3) 0.003(3)
C26 0.067(4) 0.080(5) 0.088(5) 0.003(4) 0.018(4) 0.006(4)
C27 0.060(4) 0.089(5) 0.082(5) -0.012(4) 0.017(4) -0.005(4)
C28 0.042(3) 0.093(5) 0.058(4) -0.003(4) 0.012(3) -0.007(4)
C29 0.040(3) 0.073(4) 0.047(3) -0.007(3) 0.011(3) -0.009(3)
C30 0.034(3) 0.081(5) 0.042(3) 0.000(3) 0.003(2) -0.005(3)
C31 0.036(3) 0.074(4) 0.043(3) -0.006(3) 0.011(2) -0.002(3)
C32 0.048(3) 0.074(5) 0.048(3) -0.002(3) 0.017(3) 0.002(3)
C33 0.058(4) 0.080(5) 0.052(4) 0.003(3) 0.022(3) 0.005(4)
C34 0.069(4) 0.071(5) 0.057(4) 0.004(3) 0.032(3) 0.004(4)
C35 0.077(4) 0.067(4) 0.058(4) -0.004(3) 0.032(3) -0.016(4)
C36 0.055(3) 0.071(5) 0.055(4) 0.001(3) 0.017(3) -0.008(3)
C37 0.048(3) 0.073(5) 0.049(3) -0.002(3) 0.021(3) -0.008(3)
C38 0.038(3) 0.071(4) 0.039(3) -0.006(3) 0.004(2) -0.006(3)

loop_
_atom_type_symbol
_atom_type_description
_atom_type_scat_dispersion_real
_atom_type_scat_dispersion_imag
_atom_type_scat_source
C C 0.0033 0.0016 'International Tables Vol C Tables 4.2.6.8 and 6.1.1.4'
H H 0.0000 0.0000 'International Tables Vol C Tables 4.2.6.8 and 6.1.1.4'
N N 0.0061 0.0033 'International Tables Vol C Tables 4.2.6.8 and 6.1.1.4'
Si Si 0.0817 0.0704 'International Tables Vol C Tables 4.2.6.8 and 6.1.1.4'
Cl Cl 0.1484 0.1585 'International Tables Vol C Tables 4.2.6.8 and 6.1.1.4'

loop_
_geom_angle_atom_site_label_1
_geom_angle_atom_site_label_2
_geom_angle_atom_site_label_3
_geom_angle
C2 Si1 C6 107.5(3)
C2 Si1 C3 110.0(3)
C6 Si1 C3 113.7(3)
C2 Si1 C9 104.0(3)
C6 Si1 C9 111.6(3)
C3 Si1 C9 109.6(3)
C13 Si2 C17 107.6(3)
C13 Si2 C20 107.3(4)
C17 Si2 C20 115.6(6)
C13 Si2 C14 105.5(3)
C17 Si2 C14 109.9(5)
C20 Si2 C14 110.4(5)
C37 N1 C38 117.7(4)
C32 N2 C31 116.5(5)
C2 C1 C23 175.2(6)
C1 C2 Si1 168.8(6)
C4 C3 C5 110.3(6)
C4 C3 Si1 113.9(4)
C5 C3 Si1 112.2(4)
C7 C6 C8 112.2(6)
C7 C6 Si1 117.6(5)
C8 C6 Si1 114.0(5)
C11 C9 C10 111.0(6)
C11 C9 Si1 114.6(5)
C10 C9 Si1 112.2(5)
C13 C12 C30 178.3(7)
C12 C13 Si2 178.3(6)
C16 C14 C15 107.2(14)
C16 C14 C15' 93(2)
C15 C14 C15' 111.6(19)
C16 C14 C16' 18(2)
C15 C14 C16' 99(3)
C15' C14 C16' 111(2)
C16 C14 Si2 115.9(12)
C15 C14 Si2 116.1(8)
C15' C14 Si2 110.8(15)
C16' C14 Si2 108(2)
C18 C17 C19 114.9(9)
C18 C17 Si2 118.9(6)
C19 C17 Si2 115.2(7)
C22 C20 C21 112.8(13)
C22 C20 C21' 100(2)
C21 C20 C21' 81.8(18)
C22 C20 C22' 27(2)
C21 C20 C22' 114(2)
C21' C20 C22' 127(3)
C22 C20 Si2 122.4(13)
C21 C20 Si2 118.1(8)
C21' C20 Si2 112.2(15)
C22' C20 Si2 103.9(18)
C24 C23 C38 120.3(5)
C24 C23 C1 121.3(5)
C38 C23 C1 118.4(5)
C25 C24 C23 121.8(5)
C25 C24 C29 119.0(5)
C23 C24 C29 119.2(5)
C26 C25 C24 121.0(6)
C25 C26 C27 120.5(6)
C28 C27 C26 120.5(6)
C27 C28 C29 121.9(6)
C30 C29 C28 121.9(5)
C30 C29 C24 121.0(5)
C28 C29 C24 117.1(5)
C29 C30 C31 120.1(5)
C29 C30 C12 121.2(5)
C31 C30 C12 118.7(5)
N2 C31 C30 119.2(5)
N2 C31 C38 121.6(5)
C30 C31 C38 119.2(5)
N2 C32 C33 119.6(5)
N2 C32 C37 122.2(6)
C33 C32 C37 118.2(6)
C34 C33 C32 121.3(6)
C34 C33 Cl1 120.9(5)
C32 C33 Cl1 117.8(5)
C33 C34 C35 120.2(6)
C33 C34 Cl2 121.2(5)
C35 C34 Cl2 118.6(5)
C36 C35 C34 120.5(6)
C36 C35 Cl3 121.2(5)
C34 C35 Cl3 118.4(5)
C35 C36 C37 121.2(5)
C35 C36 Cl4 120.8(5)
C37 C36 Cl4 118.0(5)
N1 C37 C36 120.4(5)
N1 C37 C32 121.0(6)
C36 C37 C32 118.6(6)
N1 C38 C23 118.8(5)
N1 C38 C31 121.0(5)
C23 C38 C31 120.1(5)

loop_
_geom_bond_atom_site_label_1
_geom_bond_atom_site_label_2
_geom_bond_distance
Si1 C2 1.845(5)
Si1 C6 1.864(7)
Si1 C3 1.869(6)
Si1 C9 1.886(7)
Si2 C13 1.838(6)
Si2 C17 1.846(9)
Si2 C20 1.856(9)
Si2 C14 1.892(9)
Cl1 C33 1.723(6)
Cl2 C34 1.716(7)
Cl3 C35 1.714(6)
Cl4 C36 1.719(6)
N1 C37 1.333(7)
N1 C38 1.338(7)
N2 C32 1.330(7)
N2 C31 1.352(7)
C1 C2 1.191(7)
C1 C23 1.449(7)
C3 C4 1.505(8)
C3 C5 1.532(8)
C6 C7 1.498(9)
C6 C8 1.549(8)
C9 C11 1.503(9)
C9 C10 1.546(8)
C12 C13 1.192(7)
C12 C30 1.455(7)
C14 C16 1.434(16)
C14 C15 1.513(15)
C14 C15' 1.521(10)
C14 C16' 1.535(10)
C17 C18 1.477(8)
C17 C19 1.516(10)
C20 C22 1.41(2)
C20 C21 1.513(9)
C20 C21' 1.522(10)
C20 C22' 1.542(10)
C23 C24 1.412(7)
C23 C38 1.416(7)
C24 C25 1.406(8)
C24 C29 1.453(7)
C25 C26 1.357(8)
C26 C27 1.417(8)
C27 C28 1.339(8)
C28 C29 1.427(8)
C29 C30 1.388(7)
C30 C31 1.434(7)
C31 C38 1.447(7)
C32 C33 1.446(8)
C32 C37 1.450(8)
C33 C34 1.351(8)
C34 C35 1.450(8)
C35 C36 1.359(8)
C36 C37 1.432(8)
